data_2232229
loop_
_publ_author_name
'Garci, Amine'
'Thai, Trieu-Tien'
'S\"uss-Fink, Georg'
'Therrien, Bruno'

_publ_section_title
;
 Dichlorido(furfurylamine-\k<i>N</i>)(\h^6^-hexamethylbenzene)ruthenium(II)
;
_journal_coeditor_code FF2034
_journal_issue 11
_journal_name_full 'Acta Crystallographica Section E'
_journal_page_first m1592
_journal_paper_doi 10.1107/S1600536811043170
_journal_volume 67
_journal_year 2011
_chemical_formula_iupac '[Ru Cl2 (C12 H18) (C5 H7 N O)]'
_chemical_formula_moiety 'C17 H25 Cl2 N O Ru'
_chemical_formula_sum 'C17 H25 Cl2 N O Ru'
_chemical_formula_weight 431.35
_chemical_name_systematic
;
Dichlorido(furfurylamine-\k<i>N</i>)(\h^6^-hexamethylbenzene)ruthenium(II)
;
_space_group_IT_number 14
_symmetry_cell_setting monoclinic
_symmetry_space_group_name_Hall '-P 2yab'
_symmetry_space_group_name_H-M 'P 1 21/a 1'
_atom_sites_solution_hydrogens geom
_atom_sites_solution_primary direct
_atom_sites_solution_secondary difmap
_audit_creation_method SHELXL97
_cell_angle_alpha 90.00
_cell_angle_beta 100.493(9)
_cell_angle_gamma 90.00
_cell_formula_units_Z 4
_cell_length_a 7.6883(6)
_cell_length_b 22.8748(18)
_cell_length_c 10.1000(7)
_cell_measurement_reflns_used 8000
_cell_measurement_temperature 173(2)
_cell_measurement_theta_max 26.05
_cell_measurement_theta_min 2.00
_cell_volume 1746.6(2)
_computing_cell_refinement 'SMART and SAINT (Bruker, 1999)'
_computing_data_collection 'SMART (Bruker, 1999)'
_computing_data_reduction 'SAINT (Bruker, 1999)'
_computing_molecular_graphics 'SHELXTL (Sheldrick, 2008)'
_computing_publication_material 'SHELXTL (Sheldrick, 2008)'
_computing_structure_refinement 'SHELXTL (Sheldrick, 2008)'
_computing_structure_solution 'SIR97 (Altomare <i>et al.</i>, 1999)'
_diffrn_ambient_temperature 173(2)
_diffrn_detector_area_resol_mean 0
_diffrn_measured_fraction_theta_full 0.994
_diffrn_measured_fraction_theta_max 0.994
_diffrn_measurement_device_type 'Bruker SMART CCD PLATFORM'
_diffrn_measurement_method \w
_diffrn_radiation_monochromator graphite
_diffrn_radiation_source 'fine-focus sealed tube'
_diffrn_radiation_type MoK\a
_diffrn_radiation_wavelength 0.71073
_diffrn_reflns_av_R_equivalents 0.0401
_diffrn_reflns_av_sigmaI/netI 0.0369
_diffrn_reflns_limit_h_max 9
_diffrn_reflns_limit_h_min -9
_diffrn_reflns_limit_k_max 28
_diffrn_reflns_limit_k_min -28
_diffrn_reflns_limit_l_max 12
_diffrn_reflns_limit_l_min -12
_diffrn_reflns_number 13771
_diffrn_reflns_theta_full 26.04
_diffrn_reflns_theta_max 26.04
_diffrn_reflns_theta_min 2.05
_diffrn_standards_decay_% 0
_diffrn_standards_interval_count 0
_diffrn_standards_interval_time 0
_diffrn_standards_number 0
_exptl_absorpt_coefficient_mu 1.204
_exptl_absorpt_correction_type none
_exptl_crystal_colour orange
_exptl_crystal_density_diffrn 1.640
_exptl_crystal_density_method 'not measured'
_exptl_crystal_description block
_exptl_crystal_F_000 880
_exptl_crystal_size_max 0.15
_exptl_crystal_size_mid 0.12
_exptl_crystal_size_min 0.11
_refine_diff_density_max 0.654
_refine_diff_density_min -0.981
_refine_ls_extinction_method none
_refine_ls_goodness_of_fit_ref 0.938
_refine_ls_hydrogen_treatment constr
_refine_ls_matrix_type full
_refine_ls_number_parameters 205
_refine_ls_number_reflns 3428
_refine_ls_number_restraints 0
_refine_ls_restrained_S_all 0.938
_refine_ls_R_factor_all 0.0443
_refine_ls_R_factor_gt 0.0328
_refine_ls_shift/su_max 0.002
_refine_ls_shift/su_mean 0.000
_refine_ls_structure_factor_coef Fsqd
_refine_ls_weighting_details 'calc w=1/[\s^2^(Fo^2^)+(0.0567P)^2^] where P=(Fo^2^+2Fc^2^)/3'
_refine_ls_weighting_scheme calc
_refine_ls_wR_factor_gt 0.0776
_refine_ls_wR_factor_ref 0.0805
_reflns_number_gt 2693
_reflns_number_total 3428
_reflns_threshold_expression I>2sigma(I)
_cod_data_source_file ff2034.cif
_cod_data_source_block I
_cod_original_sg_symbol_H-M 'P 21/a'
_cod_database_code 2232229
_cod_database_fobs_code 2232229

loop_
_symmetry_equiv_pos_as_xyz
'x, y, z'
'-x+1/2, y+1/2, -z'
'-x, -y, -z'
'x-1/2, -y-1/2, z'

loop_
_atom_site_type_symbol
_atom_site_label
_atom_site_fract_x
_atom_site_fract_y
_atom_site_fract_z
_atom_site_U_iso_or_equiv
_atom_site_adp_type
_atom_site_calc_flag
_atom_site_refinement_flags
_atom_site_occupancy
_atom_site_symmetry_multiplicity
C C1 -0.2917(6) 0.67556(18) -0.3554(4) 0.0458(11) Uani d . 1 1
H H1 -0.3165 0.6690 -0.4478 0.055 Uiso calc R 1 1
C C2 -0.3965(6) 0.7033(2) -0.2866(5) 0.0554(14) Uani d . 1 1
H H2 -0.5055 0.7201 -0.3215 0.067 Uiso calc R 1 1
C C3 -0.3115(6) 0.70300(18) -0.1486(4) 0.0416(10) Uani d . 1 1
H H3 -0.3544 0.7188 -0.0760 0.050 Uiso calc R 1 1
C C4 -0.1575(5) 0.67527(14) -0.1450(3) 0.0258(7) Uani d . 1 1
C C5 -0.0108(5) 0.66154(16) -0.0330(4) 0.0318(8) Uani d . 1 1
H H5A 0.0999 0.6643 -0.0657 0.038 Uiso calc R 1 1
H H5B -0.0086 0.6908 0.0368 0.038 Uiso calc R 1 1
C C6 0.3433(4) 0.64157(14) 0.2398(3) 0.0189(7) Uani d . 1 1
C C7 0.3751(4) 0.58374(14) 0.1941(3) 0.0204(7) Uani d . 1 1
C C8 0.3450(4) 0.53442(14) 0.2709(3) 0.0194(7) Uani d . 1 1
C C9 0.2821(4) 0.54158(14) 0.3960(3) 0.0200(7) Uani d . 1 1
C C10 0.2485(4) 0.59829(14) 0.4412(3) 0.0190(7) Uani d . 1 1
C C11 0.2777(4) 0.64832(14) 0.3620(3) 0.0194(7) Uani d . 1 1
C C12 0.3872(5) 0.69403(15) 0.1635(4) 0.0276(8) Uani d . 1 1
H H12A 0.3169 0.7266 0.1823 0.041 Uiso calc R 1 1
H H12B 0.3624 0.6858 0.0687 0.041 Uiso calc R 1 1
H H12C 0.5103 0.7033 0.1906 0.041 Uiso calc R 1 1
C C13 0.4423(5) 0.57521(16) 0.0645(3) 0.0281(8) Uani d . 1 1
H H13A 0.5586 0.5584 0.0834 0.042 Uiso calc R 1 1
H H13B 0.4469 0.6123 0.0207 0.042 Uiso calc R 1 1
H H13C 0.3641 0.5495 0.0066 0.042 Uiso calc R 1 1
C C14 0.3796(5) 0.47449(15) 0.2214(4) 0.0324(8) Uani d . 1 1
H H14A 0.3347 0.4720 0.1264 0.049 Uiso calc R 1 1
H H14B 0.3218 0.4459 0.2678 0.049 Uiso calc R 1 1
H H14C 0.5047 0.4672 0.2382 0.049 Uiso calc R 1 1
C C15 0.2467(5) 0.48765(15) 0.4726(3) 0.0277(8) Uani d . 1 1
H H15A 0.1908 0.4986 0.5465 0.042 Uiso calc R 1 1
H H15B 0.3564 0.4682 0.5063 0.042 Uiso calc R 1 1
H H15C 0.1703 0.4618 0.4136 0.042 Uiso calc R 1 1
C C16 0.1769(5) 0.60788(16) 0.5680(3) 0.0291(8) Uani d . 1 1
H H16A 0.1548 0.5708 0.6062 0.044 Uiso calc R 1 1
H H16B 0.0684 0.6296 0.5477 0.044 Uiso calc R 1 1
H H16C 0.2615 0.6294 0.6312 0.044 Uiso calc R 1 1
C C17 0.2342(5) 0.70814(14) 0.4072(3) 0.0284(8) Uani d . 1 1
H H17A 0.3356 0.7331 0.4119 0.043 Uiso calc R 1 1
H H17B 0.2020 0.7056 0.4945 0.043 Uiso calc R 1 1
H H17C 0.1373 0.7241 0.3441 0.043 Uiso calc R 1 1
Cl Cl1 -0.15438(11) 0.63943(4) 0.27606(9) 0.0297(2) Uani d . 1 1
Cl Cl2 -0.08251(10) 0.50113(3) 0.18615(8) 0.02257(18) Uani d . 1 1
N N -0.0221(4) 0.60308(11) 0.0272(3) 0.0209(6) Uani d . 1 1
H H1A 0.0225 0.5772 -0.0248 0.025 Uiso calc R 1 1
H H1B -0.1376 0.5945 0.0208 0.025 Uiso calc R 1 1
O O -0.1412(4) 0.65784(12) -0.2709(2) 0.0377(6) Uani d . 1 1
Ru Ru 0.10420(3) 0.587116(10) 0.23267(2) 0.01582(9) Uani d . 1 1

loop_
_atom_site_aniso_label
_atom_site_aniso_U_11
_atom_site_aniso_U_22
_atom_site_aniso_U_33
_atom_site_aniso_U_12
_atom_site_aniso_U_13
_atom_site_aniso_U_23
C1 0.071(3) 0.032(2) 0.0259(19) -0.008(2) -0.013(2) 0.0090(17)
C2 0.049(3) 0.044(3) 0.059(3) 0.006(2) -0.027(2) 0.011(2)
C3 0.041(2) 0.037(2) 0.044(2) 0.0089(19) 0.0012(19) -0.0058(18)
C4 0.0314(19) 0.0203(16) 0.0236(16) -0.0037(15) -0.0008(14) 0.0029(13)
C5 0.035(2) 0.0264(19) 0.0295(18) -0.0074(16) -0.0050(15) 0.0062(15)
C6 0.0107(15) 0.0185(15) 0.0259(16) -0.0042(12) -0.0011(12) -0.0005(12)
C7 0.0136(15) 0.0233(16) 0.0241(16) -0.0020(13) 0.0031(12) -0.0033(13)
C8 0.0126(15) 0.0195(16) 0.0249(16) 0.0029(12) 0.0004(12) -0.0005(13)
C9 0.0147(16) 0.0207(16) 0.0223(15) 0.0001(13) -0.0027(12) 0.0038(12)
C10 0.0157(15) 0.0257(17) 0.0140(14) -0.0015(13) -0.0018(12) -0.0026(12)
C11 0.0156(16) 0.0200(16) 0.0199(15) -0.0032(13) -0.0039(12) -0.0055(12)
C12 0.0248(18) 0.0246(17) 0.0329(18) -0.0080(15) 0.0039(14) 0.0020(14)
C13 0.0269(18) 0.033(2) 0.0263(17) -0.0018(15) 0.0114(14) -0.0063(14)
C14 0.031(2) 0.0235(18) 0.044(2) 0.0068(16) 0.0093(17) -0.0049(15)
C15 0.0280(19) 0.0251(17) 0.0291(18) 0.0007(15) 0.0024(15) 0.0070(14)
C16 0.035(2) 0.0317(19) 0.0218(16) -0.0043(16) 0.0071(15) -0.0031(14)
C17 0.036(2) 0.0207(17) 0.0280(17) -0.0007(15) 0.0035(15) -0.0072(14)
Cl1 0.0201(4) 0.0318(5) 0.0365(5) 0.0070(4) 0.0036(3) -0.0094(4)
Cl2 0.0227(4) 0.0208(4) 0.0239(4) -0.0054(3) 0.0035(3) -0.0013(3)
N 0.0230(14) 0.0196(14) 0.0188(13) 0.0006(11) -0.0003(11) 0.0025(10)
O 0.0504(17) 0.0359(15) 0.0274(13) -0.0006(13) 0.0083(12) 0.0029(11)
Ru 0.01421(14) 0.01550(14) 0.01747(14) 0.00002(10) 0.00214(9) -0.00114(10)

loop_
_atom_type_symbol
_atom_type_description
_atom_type_scat_dispersion_real
_atom_type_scat_dispersion_imag
_atom_type_scat_source
C C 0.0033 0.0016 'International Tables Vol C Tables 4.2.6.8 and 6.1.1.4'
H H 0.0000 0.0000 'International Tables Vol C Tables 4.2.6.8 and 6.1.1.4'
Cl Cl 0.1484 0.1585 'International Tables Vol C Tables 4.2.6.8 and 6.1.1.4'
N N 0.0061 0.0033 'International Tables Vol C Tables 4.2.6.8 and 6.1.1.4'
O O 0.0106 0.0060 'International Tables Vol C Tables 4.2.6.8 and 6.1.1.4'
Ru Ru -1.2594 0.8363 'International Tables Vol C Tables 4.2.6.8 and 6.1.1.4'

loop_
_geom_angle_atom_site_label_1
_geom_angle_atom_site_label_2
_geom_angle_atom_site_label_3
_geom_angle
C2 C1 O 110.0(3)
C2 C1 H1 125.0
O C1 H1 125.0
C1 C2 C3 107.3(4)
C1 C2 H2 126.4
C3 C2 H2 126.4
C4 C3 C2 105.9(4)
C4 C3 H3 127.0
C2 C3 H3 127.0
C3 C4 O 110.2(3)
C3 C4 C5 132.0(4)
O C4 C5 117.8(3)
N C5 C4 114.4(3)
N C5 H5A 108.7
C4 C5 H5A 108.7
N C5 H5B 108.7
C4 C5 H5B 108.7
H5A C5 H5B 107.6
C11 C6 C7 119.1(3)
C11 C6 C12 120.5(3)
C7 C6 C12 120.3(3)
C11 C6 Ru 70.48(17)
C7 C6 Ru 70.13(17)
C12 C6 Ru 134.3(2)
C8 C7 C6 120.3(3)
C8 C7 C13 119.4(3)
C6 C7 C13 120.3(3)
C8 C7 Ru 70.96(18)
C6 C7 Ru 71.76(18)
C13 C7 Ru 130.4(2)
C7 C8 C9 120.4(3)
C7 C8 C14 119.3(3)
C9 C8 C14 120.3(3)
C7 C8 Ru 71.36(18)
C9 C8 Ru 71.56(17)
C14 C8 Ru 129.9(2)
C10 C9 C8 119.8(3)
C10 C9 C15 121.6(3)
C8 C9 C15 118.5(3)
C10 C9 Ru 71.52(17)
C8 C9 Ru 70.07(17)
C15 C9 Ru 128.7(2)
C9 C10 C11 119.6(3)
C9 C10 C16 121.8(3)
C11 C10 C16 118.5(3)
C9 C10 Ru 71.08(16)
C11 C10 Ru 70.36(16)
C16 C10 Ru 129.2(2)
C6 C11 C10 120.8(3)
C6 C11 C17 119.7(3)
C10 C11 C17 119.4(3)
C6 C11 Ru 71.77(17)
C10 C11 Ru 71.54(17)
C17 C11 Ru 128.2(2)
C6 C12 H12A 109.5
C6 C12 H12B 109.5
H12A C12 H12B 109.5
C6 C12 H12C 109.5
H12A C12 H12C 109.5
H12B C12 H12C 109.5
C7 C13 H13A 109.5
C7 C13 H13B 109.5
H13A C13 H13B 109.5
C7 C13 H13C 109.5
H13A C13 H13C 109.5
H13B C13 H13C 109.5
C8 C14 H14A 109.5
C8 C14 H14B 109.5
H14A C14 H14B 109.5
C8 C14 H14C 109.5
H14A C14 H14C 109.5
H14B C14 H14C 109.5
C9 C15 H15A 109.5
C9 C15 H15B 109.5
H15A C15 H15B 109.5
C9 C15 H15C 109.5
H15A C15 H15C 109.5
H15B C15 H15C 109.5
C10 C16 H16A 109.5
C10 C16 H16B 109.5
H16A C16 H16B 109.5
C10 C16 H16C 109.5
H16A C16 H16C 109.5
H16B C16 H16C 109.5
C11 C17 H17A 109.5
C11 C17 H17B 109.5
H17A C17 H17B 109.5
C11 C17 H17C 109.5
H17A C17 H17C 109.5
H17B C17 H17C 109.5
C5 N Ru 119.9(2)
C5 N H1A 107.3
Ru N H1A 107.3
C5 N H1B 107.3
Ru N H1B 107.3
H1A N H1B 106.9
C4 O C1 106.6(3)
N Ru C8 118.85(11)
N Ru C7 96.38(11)
C8 Ru C7 37.68(12)
N Ru C11 125.70(11)
C8 Ru C11 80.97(12)
C7 Ru C11 68.50(12)
N Ru C9 155.51(12)
C8 Ru C9 38.38(12)
C7 Ru C9 68.63(12)
C11 Ru C9 68.20(12)
N Ru C10 163.32(11)
C8 Ru C10 68.47(11)
C7 Ru C10 81.08(12)
C11 Ru C10 38.10(11)
C9 Ru C10 37.40(11)
N Ru C6 99.31(11)
C8 Ru C6 68.43(12)
C7 Ru C6 38.11(11)
C11 Ru C6 37.75(12)
C9 Ru C6 80.98(12)
C10 Ru C6 68.52(12)
N Ru Cl1 81.39(8)
C8 Ru Cl1 159.36(9)
C7 Ru Cl1 152.45(9)
C11 Ru Cl1 90.40(9)
C9 Ru Cl1 120.98(9)
C10 Ru Cl1 93.22(9)
C6 Ru Cl1 114.82(9)
N Ru Cl2 78.72(7)
C8 Ru Cl2 92.25(8)
C7 Ru Cl2 119.00(8)
C11 Ru Cl2 154.90(9)
C9 Ru Cl2 91.51(8)
C10 Ru Cl2 117.02(9)
C6 Ru Cl2 157.04(9)
Cl1 Ru Cl2 87.68(3)

loop_
_geom_bond_atom_site_label_1
_geom_bond_atom_site_label_2
_geom_bond_distance
C1 C2 1.319(7)
C1 O 1.368(5)
C1 H1 0.9300
C2 C3 1.428(6)
C2 H2 0.9300
C3 C4 1.338(5)
C3 H3 0.9300
C4 O 1.360(4)
C4 C5 1.478(5)
C5 N 1.478(4)
C5 H5A 0.9700
C5 H5B 0.9700
C6 C11 1.425(4)
C6 C7 1.437(4)
C6 C12 1.498(4)
C6 Ru 2.211(3)
C7 C8 1.412(4)
C7 C13 1.505(5)
C7 Ru 2.189(3)
C8 C9 1.442(4)
C8 C14 1.500(4)
C8 Ru 2.184(3)
C9 C10 1.415(4)
C9 C15 1.507(4)
C9 Ru 2.204(3)
C10 C11 1.437(4)
C10 C16 1.499(4)
C10 Ru 2.209(3)
C11 C17 1.499(4)
C11 Ru 2.194(3)
C12 H12A 0.9600
C12 H12B 0.9600
C12 H12C 0.9600
C13 H13A 0.9600
C13 H13B 0.9600
C13 H13C 0.9600
C14 H14A 0.9600
C14 H14B 0.9600
C14 H14C 0.9600
C15 H15A 0.9600
C15 H15B 0.9600
C15 H15C 0.9600
C16 H16A 0.9600
C16 H16B 0.9600
C16 H16C 0.9600
C17 H17A 0.9600
C17 H17B 0.9600
C17 H17C 0.9600
Cl1 Ru 2.4277(9)
Cl2 Ru 2.4299(8)
N Ru 2.156(2)
N H1A 0.9000
N H1B 0.9000

loop_
_geom_hbond_atom_site_label_D
_geom_hbond_atom_site_label_H
_geom_hbond_atom_site_label_A
_geom_hbond_site_symmetry_A
_geom_hbond_distance_DH
_geom_hbond_distance_HA
_geom_hbond_distance_DA
_geom_hbond_angle_DHA
N H1A Cl2 3_565 0.9 2.520 3.406(3) 168.3

loop_
_geom_torsion_atom_site_label_1
_geom_torsion_atom_site_label_2
_geom_torsion_atom_site_label_3
_geom_torsion_atom_site_label_4
_geom_torsion
O C1 C2 C3 -1.1(5)
C1 C2 C3 C4 1.0(5)
C2 C3 C4 O -0.6(5)
C2 C3 C4 C5 179.2(4)
C3 C4 C5 N 93.9(5)
O C4 C5 N -86.4(4)
C11 C6 C7 C8 -1.2(4)
C12 C6 C7 C8 175.7(3)
Ru C6 C7 C8 -53.8(3)
C11 C6 C7 C13 179.3(3)
C12 C6 C7 C13 -3.8(4)
Ru C6 C7 C13 126.7(3)
C11 C6 C7 Ru 52.6(2)
C12 C6 C7 Ru -130.5(3)
C6 C7 C8 C9 -0.1(5)
C13 C7 C8 C9 179.5(3)
Ru C7 C8 C9 -54.2(3)
C6 C7 C8 C14 -179.8(3)
C13 C7 C8 C14 -0.3(4)
Ru C7 C8 C14 126.0(3)
C6 C7 C8 Ru 54.2(3)
C13 C7 C8 Ru -126.3(3)
C7 C8 C9 C10 0.7(4)
C14 C8 C9 C10 -179.5(3)
Ru C8 C9 C10 -53.4(2)
C7 C8 C9 C15 178.2(3)
C14 C8 C9 C15 -2.0(4)
Ru C8 C9 C15 124.1(3)
C7 C8 C9 Ru 54.1(3)
C14 C8 C9 Ru -126.1(3)
C8 C9 C10 C11 -0.1(4)
C15 C9 C10 C11 -177.5(3)
Ru C9 C10 C11 -52.9(2)
C8 C9 C10 C16 177.8(3)
C15 C9 C10 C16 0.4(5)
Ru C9 C10 C16 125.1(3)
C8 C9 C10 Ru 52.7(2)
C15 C9 C10 Ru -124.7(3)
C7 C6 C11 C10 1.8(4)
C12 C6 C11 C10 -175.1(3)
Ru C6 C11 C10 54.3(3)
C7 C6 C11 C17 -176.6(3)
C12 C6 C11 C17 6.5(4)
Ru C6 C11 C17 -124.2(3)
C7 C6 C11 Ru -52.4(3)
C12 C6 C11 Ru 130.7(3)
C9 C10 C11 C6 -1.2(4)
C16 C10 C11 C6 -179.1(3)
Ru C10 C11 C6 -54.4(3)
C9 C10 C11 C17 177.3(3)
C16 C10 C11 C17 -0.7(4)
Ru C10 C11 C17 124.1(3)
C9 C10 C11 Ru 53.2(2)
C16 C10 C11 Ru -124.8(3)
C4 C5 N Ru -154.7(3)
C3 C4 O C1 -0.1(4)
C5 C4 O C1 -179.9(3)
C2 C1 O C4 0.7(5)
C5 N Ru C8 -106.9(3)
C5 N Ru C7 -74.8(3)
C5 N Ru C11 -6.8(3)
C5 N Ru C9 -125.1(3)
C5 N Ru C10 5.4(5)
C5 N Ru C6 -36.4(3)
C5 N Ru Cl1 77.5(3)
C5 N Ru Cl2 166.8(3)
C7 C8 Ru N 59.6(2)
C9 C8 Ru N -167.94(16)
C14 C8 Ru N -53.5(3)
C9 C8 Ru C7 132.4(3)
C14 C8 Ru C7 -113.1(4)
C7 C8 Ru C11 -66.33(18)
C9 C8 Ru C11 66.11(19)
C14 C8 Ru C11 -179.4(3)
C7 C8 Ru C9 -132.4(3)
C14 C8 Ru C9 114.5(4)
C7 C8 Ru C10 -103.8(2)
C9 C8 Ru C10 28.66(17)
C14 C8 Ru C10 143.1(3)
C7 C8 Ru C6 -29.28(17)
C9 C8 Ru C6 103.2(2)
C14 C8 Ru C6 -142.4(3)
C7 C8 Ru Cl1 -132.6(2)
C9 C8 Ru Cl1 -0.2(4)
C14 C8 Ru Cl1 114.3(3)
C7 C8 Ru Cl2 137.98(17)
C9 C8 Ru Cl2 -89.59(17)
C14 C8 Ru Cl2 24.9(3)
C8 C7 Ru N -130.50(18)
C6 C7 Ru N 96.97(18)
C13 C7 Ru N -17.6(3)
C6 C7 Ru C8 -132.5(3)
C13 C7 Ru C8 112.9(4)
C8 C7 Ru C11 103.5(2)
C6 C7 Ru C11 -28.98(18)
C13 C7 Ru C11 -143.6(3)
C8 C7 Ru C9 29.47(18)
C6 C7 Ru C9 -103.05(19)
C13 C7 Ru C9 142.3(3)
C8 C7 Ru C10 66.14(18)
C6 C7 Ru C10 -66.39(18)
C13 C7 Ru C10 179.0(3)
C8 C7 Ru C6 132.5(3)
C13 C7 Ru C6 -114.6(4)
C8 C7 Ru Cl1 145.91(17)
C6 C7 Ru Cl1 13.4(3)
C13 C7 Ru Cl1 -101.2(3)
C8 C7 Ru Cl2 -49.89(19)
C6 C7 Ru Cl2 177.58(14)
C13 C7 Ru Cl2 63.0(3)
C6 C11 Ru N -52.9(2)
C10 C11 Ru N 174.38(17)
C17 C11 Ru N 61.0(3)
C6 C11 Ru C8 66.24(19)
C10 C11 Ru C8 -66.45(19)
C17 C11 Ru C8 -179.8(3)
C6 C11 Ru C7 29.25(18)
C10 C11 Ru C7 -103.4(2)
C17 C11 Ru C7 143.2(3)
C6 C11 Ru C9 103.9(2)
C10 C11 Ru C9 -28.76(18)
C17 C11 Ru C9 -142.1(3)
C6 C11 Ru C10 132.7(3)
C17 C11 Ru C10 -113.4(4)
C10 C11 Ru C6 -132.7(3)
C17 C11 Ru C6 113.9(4)
C6 C11 Ru Cl1 -132.59(17)
C10 C11 Ru Cl1 94.72(17)
C17 C11 Ru Cl1 -18.7(3)
C6 C11 Ru Cl2 142.04(19)
C10 C11 Ru Cl2 9.3(3)
C17 C11 Ru Cl2 -104.0(3)
C10 C9 Ru N 158.9(2)
C8 C9 Ru N 26.2(3)
C15 C9 Ru N -84.9(4)
C10 C9 Ru C8 132.7(3)
C15 C9 Ru C8 -111.1(4)
C10 C9 Ru C7 103.8(2)
C8 C9 Ru C7 -28.97(17)
C15 C9 Ru C7 -140.1(3)
C10 C9 Ru C11 29.27(18)
C8 C9 Ru C11 -103.5(2)
C15 C9 Ru C11 145.4(3)
C8 C9 Ru C10 -132.7(3)
C15 C9 Ru C10 116.2(4)
C10 C9 Ru C6 66.25(19)
C8 C9 Ru C6 -66.48(19)
C15 C9 Ru C6 -177.6(3)
C10 C9 Ru Cl1 -47.4(2)
C8 C9 Ru Cl1 179.92(15)
C15 C9 Ru Cl1 68.8(3)
C10 C9 Ru Cl2 -135.55(17)
C8 C9 Ru Cl2 91.72(17)
C15 C9 Ru Cl2 -19.4(3)
C9 C10 Ru N -148.7(4)
C11 C10 Ru N -16.1(5)
C16 C10 Ru N 95.2(5)
C9 C10 Ru C8 -29.36(18)
C11 C10 Ru C8 103.3(2)
C16 C10 Ru C8 -145.4(3)
C9 C10 Ru C7 -66.30(19)
C11 C10 Ru C7 66.35(19)
C16 C10 Ru C7 177.7(3)
C9 C10 Ru C11 -132.6(3)
C16 C10 Ru C11 111.3(4)
C11 C10 Ru C9 132.6(3)
C16 C10 Ru C9 -116.0(4)
C9 C10 Ru C6 -103.7(2)
C11 C10 Ru C6 28.92(18)
C16 C10 Ru C6 140.2(3)
C9 C10 Ru Cl1 140.83(17)
C11 C10 Ru Cl1 -86.53(18)
C16 C10 Ru Cl1 24.8(3)
C9 C10 Ru Cl2 51.8(2)
C11 C10 Ru Cl2 -175.56(15)
C16 C10 Ru Cl2 -64.3(3)
C11 C6 Ru N 138.96(18)
C7 C6 Ru N -88.47(18)
C12 C6 Ru N 25.0(3)
C11 C6 Ru C8 -103.6(2)
C7 C6 Ru C8 28.97(18)
C12 C6 Ru C8 142.4(4)
C11 C6 Ru C7 -132.6(3)
C12 C6 Ru C7 113.4(4)
C7 C6 Ru C11 132.6(3)
C12 C6 Ru C11 -114.0(4)
C11 C6 Ru C9 -65.85(19)
C7 C6 Ru C9 66.72(19)
C12 C6 Ru C9 -179.8(3)
C11 C6 Ru C10 -29.17(18)
C7 C6 Ru C10 103.4(2)
C12 C6 Ru C10 -143.2(4)
C11 C6 Ru Cl1 54.20(19)
C7 C6 Ru Cl1 -173.23(15)
C12 C6 Ru Cl1 -59.8(3)
C11 C6 Ru Cl2 -138.00(19)
C7 C6 Ru Cl2 -5.4(3)
C12 C6 Ru Cl2 108.0(3)
